data_7060621
loop_
_publ_author_name
'Braun, Vanessa'
'Wurzenberger, Maximilian H. H.'
'Weippert, Valentin'
'Stierstorfer, J\"org'

_publ_section_title
;
 Tailoring the properties of 3d transition metal complexes with different
 N-cycloalkyl-substituted tetrazoles
;
_journal_issue 25
_journal_name_full 'New Journal of Chemistry'
_journal_page_first 11042
_journal_page_last 11050
_journal_paper_doi 10.1039/D1NJ01675J
_journal_volume 45
_journal_year 2021
_chemical_formula_moiety 'C12 H20 Cu N10 O6'
_chemical_formula_sum 'C12 H20 Cu N10 O6'
_chemical_formula_weight 463.92
_chemical_name_common 'dinitrato di(1-cyclobutyl-5H-tetrazolyl copper(II)'
_chemical_name_systematic 'dinitrato di(1-cyclobutyl-5H-tetrazolyl copper(II)'
_space_group_IT_number 14
_space_group_name_Hall '-P 2ybc'
_space_group_name_H-M_alt 'P 1 21/c 1'
_symmetry_cell_setting monoclinic
_symmetry_Int_Tables_number 14
_symmetry_space_group_name_Hall '-P 2ybc'
_symmetry_space_group_name_H-M 'P 1 21/c 1'
_atom_sites_solution_hydrogens difmap
_atom_sites_solution_primary difmap
_audit_creation_date 2020-06-12
_audit_creation_method SHELXL-2018/3
_audit_update_record
;
2021-02-04 deposited with the CCDC.	2021-04-28 downloaded from the CCDC.
;
_cell_angle_alpha 90
_cell_angle_beta 92.052(6)
_cell_angle_gamma 90
_cell_formula_units_Z 2
_cell_length_a 14.4782(13)
_cell_length_b 6.3738(3)
_cell_length_c 9.7644(5)
_cell_measurement_reflns_used 1248
_cell_measurement_temperature 105(2)
_cell_measurement_theta_max 27.1340
_cell_measurement_theta_min 3.7890
_cell_volume 900.49(10)
_computing_cell_refinement 'CrysAlisPro 1.171.40.81a (Rigaku OD, 2020)'
_computing_data_collection 'CrysAlisPro 1.171.40.81a (Rigaku OD, 2020)'
_computing_data_reduction 'CrysAlisPro 1.171.40.81a (Rigaku OD, 2020)'
_computing_molecular_graphics 'Diamond 2.1c, Crystal Impact GbR'
_computing_publication_material 'Microsoft Word 2016'
_computing_structure_refinement 'SHELXL-2018/3 (Sheldrick, 2018)'
_computing_structure_solution 'SHELXT 2018/2 (Sheldrick, 2018)'
_diffrn_ambient_temperature 105(2)
_diffrn_detector 'CCD plate'
_diffrn_detector_area_resol_mean 15.9809
_diffrn_detector_type Sapphire3
_diffrn_measured_fraction_theta_full 0.999
_diffrn_measured_fraction_theta_max 0.999
_diffrn_measurement_details
;
List of Runs (angles in degrees, time in seconds):

  # Type    Start    End  Width  t~exp~   \w     \q     \k     \f   Frames
#--------------------------------------------------------------------------
  1  \w    -44.00  50.00   1.00   25.00    --  -20.37  57.00   0.00   94
  2  \w    -90.00   3.00   1.00   25.00    --  -20.37 -57.00-150.00   93
  3  \w     -2.00  92.00   1.00   25.00    --   21.23  57.00 120.00   94
  4  \w    -12.00  31.00   1.00   25.00    --   21.23  77.00-150.00   43
;
_diffrn_measurement_device 'four-circle diffractometer'
_diffrn_measurement_device_type 'Xcalibur, Sapphire3'
_diffrn_measurement_method '\w scans'
_diffrn_orient_matrix_UB_11 0.0369315000
_diffrn_orient_matrix_UB_12 0.0549541000
_diffrn_orient_matrix_UB_13 -0.0295755000
_diffrn_orient_matrix_UB_21 0.0161366000
_diffrn_orient_matrix_UB_22 0.0321220000
_diffrn_orient_matrix_UB_23 0.0661805000
_diffrn_orient_matrix_UB_31 0.0278624000
_diffrn_orient_matrix_UB_32 -0.0913412000
_diffrn_orient_matrix_UB_33 0.0054646000
_diffrn_radiation_monochromator graphite
_diffrn_radiation_probe x-ray
_diffrn_radiation_type MoK\a
_diffrn_radiation_wavelength 0.71073
_diffrn_reflns_av_R_equivalents 0.0540
_diffrn_reflns_av_sigmaI/netI 0.0708
_diffrn_reflns_av_unetI/netI 0.0620
_diffrn_reflns_Laue_measured_fraction_full 0.999
_diffrn_reflns_Laue_measured_fraction_max 0.999
_diffrn_reflns_limit_h_max 18
_diffrn_reflns_limit_h_min -17
_diffrn_reflns_limit_k_max 7
_diffrn_reflns_limit_k_min -5
_diffrn_reflns_limit_l_max 11
_diffrn_reflns_limit_l_min -12
_diffrn_reflns_number 4777
_diffrn_reflns_point_group_measured_fraction_full 0.999
_diffrn_reflns_point_group_measured_fraction_max 0.999
_diffrn_reflns_theta_full 25.242
_diffrn_reflns_theta_max 26.368
_diffrn_reflns_theta_min 2.816
_diffrn_source 'fine-focus sealed X-ray tube'
_exptl_absorpt_coefficient_mu 1.271
_exptl_absorpt_correction_T_max 1.00000
_exptl_absorpt_correction_T_min 0.52798
_exptl_absorpt_correction_type multi-scan
_exptl_absorpt_process_details
;
CrysAlisPro 1.171.40.81a (Rigaku Oxford Diffraction, 2020)
Empirical absorption correction using spherical harmonics,
implemented in SCALE3 ABSPACK scaling algorithm.
;
_exptl_crystal_colour blue
_exptl_crystal_density_diffrn 1.711
_exptl_crystal_description plate
_exptl_crystal_F_000 478
_exptl_crystal_size_max 0.500
_exptl_crystal_size_mid 0.316
_exptl_crystal_size_min 0.060
_refine_diff_density_max 1.259
_refine_diff_density_min -0.837
_refine_diff_density_rms 0.122
_refine_ls_extinction_method none
_refine_ls_goodness_of_fit_ref 1.052
_refine_ls_hydrogen_treatment refall
_refine_ls_matrix_type full
_refine_ls_number_parameters 173
_refine_ls_number_reflns 1833
_refine_ls_number_restraints 0
_refine_ls_restrained_S_all 1.052
_refine_ls_R_factor_all 0.0672
_refine_ls_R_factor_gt 0.0506
_refine_ls_shift/su_max 0.000
_refine_ls_shift/su_mean 0.000
_refine_ls_structure_factor_coef Fsqd
_refine_ls_weighting_details 'w=1/[\s^2^(Fo^2^)+(0.0746P)^2^] where P=(Fo^2^+2Fc^2^)/3'
_refine_ls_weighting_scheme calc
_refine_ls_wR_factor_gt 0.1220
_refine_ls_wR_factor_ref 0.1371
_reflns_Friedel_coverage 0.000
_reflns_number_gt 1429
_reflns_number_total 1833
_reflns_threshold_expression 'I > 2\s(I)'
_cod_data_source_file d1nj01675j2.cif
_cod_data_source_block px226
_cod_depositor_comments 'Adding full bibliography for 7060620--7060640.cif.'
_cod_original_sg_symbol_H-M 'P 21/c'
_cod_database_code 7060621
_shelx_space_group_comment
;
The symmetry employed for this shelxl refinement is uniquely defined
by the following loop, which should always be used as a source of
symmetry information in preference to the above space-group names.
They are only intended as comments.
;
_shelx_estimated_absorpt_t_min 0.569
_shelx_estimated_absorpt_t_max 0.928

loop_
_space_group_symop_operation_xyz
'x, y, z'
'-x, y+1/2, -z+1/2'
'-x, -y, -z'
'x, -y-1/2, z-1/2'

loop_
_atom_site_label
_atom_site_type_symbol
_atom_site_fract_x
_atom_site_fract_y
_atom_site_fract_z
_atom_site_U_iso_or_equiv
_atom_site_adp_type
_atom_site_occupancy
_atom_site_site_symmetry_order
_atom_site_calc_flag
_atom_site_refinement_flags_posn
_atom_site_refinement_flags_adp
_atom_site_refinement_flags_occupancy
_atom_site_disorder_assembly
_atom_site_disorder_group
Cu1 Cu 0.500000 0.500000 0.500000 0.0213(2) Uani 1 2 d S . P . .
O1 O 0.57688(18) 0.2484(4) 0.4612(2) 0.0241(6) Uani 1 1 d . . . . .
O2 O 0.53070(18) 0.3550(4) 0.2583(2) 0.0289(6) Uani 1 1 d . . . . .
O3 O 0.63834(18) 0.1168(4) 0.2805(2) 0.0307(6) Uani 1 1 d . . . . .
N5 N 0.5827(2) 0.2378(4) 0.3285(3) 0.0235(7) Uani 1 1 d . . . . .
N1 N 0.6114(2) 0.6748(4) 0.4921(3) 0.0229(7) Uani 1 1 d . . . . .
N4 N 0.7235(2) 0.8823(4) 0.5425(3) 0.0228(7) Uani 1 1 d . . . . .
N2 N 0.6841(2) 0.6314(4) 0.4111(3) 0.0277(7) Uani 1 1 d . . . . .
N3 N 0.7520(2) 0.7548(5) 0.4407(3) 0.0267(7) Uani 1 1 d . . . . .
C1 C 0.6390(3) 0.8325(5) 0.5720(3) 0.0229(8) Uani 1 1 d . . . . .
C2 C 0.7854(3) 1.0447(6) 0.6009(4) 0.0252(8) Uani 1 1 d . . . . .
C3 C 0.8728(3) 0.9598(7) 0.6702(5) 0.0321(9) Uani 1 1 d . . . . .
C6 C 0.8199(3) 1.1989(6) 0.4951(4) 0.0331(9) Uani 1 1 d . . . . .
C4 C 0.9425(3) 1.1385(7) 0.6667(4) 0.0349(10) Uani 1 1 d . . . . .
C5 C 0.8968(4) 1.3092(7) 0.5759(5) 0.0414(11) Uani 1 1 d . . . . .
H6A H 0.774(3) 1.287(6) 0.454(3) 0.016(9) Uiso 1 1 d . . . . .
H2 H 0.751(2) 1.106(5) 0.662(4) 0.014(8) Uiso 1 1 d . . . . .
H6B H 0.838(3) 1.131(7) 0.419(5) 0.048(14) Uiso 1 1 d . . . . .
H5A H 0.944(4) 1.382(7) 0.525(5) 0.058(15) Uiso 1 1 d . . . . .
H1 H 0.610(2) 0.893(5) 0.632(3) 0.009(8) Uiso 1 1 d . . . . .
H3A H 0.894(3) 0.854(7) 0.624(5) 0.042(13) Uiso 1 1 d . . . . .
H5B H 0.872(3) 1.416(8) 0.625(5) 0.046(13) Uiso 1 1 d . . . . .
H4A H 0.958(3) 1.187(7) 0.760(4) 0.042(12) Uiso 1 1 d . . . . .
H4B H 0.998(4) 1.089(8) 0.629(5) 0.056(14) Uiso 1 1 d . . . . .
H3B H 0.870(4) 0.908(9) 0.750(6) 0.077(18) Uiso 1 1 d . . . . .

loop_
_atom_site_aniso_label
_atom_site_aniso_U_11
_atom_site_aniso_U_22
_atom_site_aniso_U_33
_atom_site_aniso_U_23
_atom_site_aniso_U_13
_atom_site_aniso_U_12
Cu1 0.0286(4) 0.0196(4) 0.0157(3) -0.0015(2) 0.0031(2) -0.0021(2)
O1 0.0354(16) 0.0248(12) 0.0122(11) 0.0004(9) 0.0026(10) 0.0009(11)
O2 0.0326(15) 0.0337(14) 0.0204(12) 0.0066(10) 0.0009(10) 0.0001(12)
O3 0.0362(16) 0.0304(14) 0.0260(13) -0.0076(11) 0.0091(11) 0.0002(12)
N5 0.0288(17) 0.0262(15) 0.0158(14) -0.0013(12) 0.0042(12) -0.0056(13)
N1 0.0328(18) 0.0216(14) 0.0148(13) -0.0002(11) 0.0040(12) -0.0015(13)
N4 0.0300(17) 0.0215(15) 0.0170(14) -0.0029(11) 0.0045(12) 0.0002(13)
N2 0.0338(19) 0.0271(16) 0.0223(15) -0.0042(12) 0.0044(13) -0.0005(14)
N3 0.0320(19) 0.0254(16) 0.0230(16) -0.0056(12) 0.0077(13) -0.0028(13)
C1 0.033(2) 0.0227(17) 0.0132(16) -0.0011(13) 0.0002(15) 0.0021(15)
C2 0.029(2) 0.0280(18) 0.0182(18) -0.0050(15) 0.0025(15) -0.0002(16)
C3 0.032(2) 0.039(2) 0.026(2) 0.0060(18) -0.0019(17) -0.0004(18)
C6 0.036(2) 0.029(2) 0.034(2) 0.0083(18) -0.0042(19) -0.0083(18)
C4 0.035(2) 0.043(2) 0.026(2) -0.0047(17) -0.0020(18) -0.0061(19)
C5 0.050(3) 0.034(2) 0.040(2) 0.002(2) -0.004(2) -0.015(2)

loop_
_atom_type_symbol
_atom_type_description
_atom_type_scat_dispersion_real
_atom_type_scat_dispersion_imag
_atom_type_scat_source
C C 0.0033 0.0016 'International Tables Vol C Tables 4.2.6.8 and 6.1.1.4'
H H 0.0000 0.0000 'International Tables Vol C Tables 4.2.6.8 and 6.1.1.4'
Cu Cu 0.3201 1.2651 'International Tables Vol C Tables 4.2.6.8 and 6.1.1.4'
N N 0.0061 0.0033 'International Tables Vol C Tables 4.2.6.8 and 6.1.1.4'
O O 0.0106 0.0060 'International Tables Vol C Tables 4.2.6.8 and 6.1.1.4'

loop_
_geom_angle_atom_site_label_1
_geom_angle_atom_site_label_2
_geom_angle_atom_site_label_3
_geom_angle
_geom_angle_site_symmetry_1
_geom_angle_site_symmetry_3
_geom_angle_publ_flag
N1 Cu1 N1 180.0 3_666 . ?
N1 Cu1 O1 90.93(11) 3_666 . ?
N1 Cu1 O1 89.07(11) . . ?
N1 Cu1 O1 89.07(11) 3_666 3_666 ?
N1 Cu1 O1 90.93(11) . 3_666 ?
O1 Cu1 O1 180.0 . 3_666 ?
N5 O1 Cu1 106.65(19) . . ?
O3 N5 O2 124.0(3) . . ?
O3 N5 O1 118.8(3) . . ?
O2 N5 O1 117.1(3) . . ?
C1 N1 N2 105.8(3) . . ?
C1 N1 Cu1 129.6(3) . . ?
N2 N1 Cu1 123.9(2) . . ?
C1 N4 N3 109.1(3) . . ?
C1 N4 C2 130.5(3) . . ?
N3 N4 C2 120.4(3) . . ?
N3 N2 N1 110.2(3) . . ?
N2 N3 N4 106.2(3) . . ?
N4 C1 N1 108.7(3) . . ?
N4 C1 H1 123(2) . . ?
N1 C1 H1 128(2) . . ?
N4 C2 C3 114.2(3) . . ?
N4 C2 C6 113.7(3) . . ?
C3 C2 C6 104.2(3) . . ?
N4 C2 H2 103(2) . . ?
C3 C2 H2 110(2) . . ?
C6 C2 H2 112(2) . . ?
C2 C3 C4 105.5(3) . . ?
C2 C3 H3A 111(3) . . ?
C4 C3 H3A 109(3) . . ?
C2 C3 H3B 119(4) . . ?
C4 C3 H3B 112(4) . . ?
H3A C3 H3B 102(5) . . ?
C5 C6 C2 101.5(3) . . ?
C5 C6 H6A 116(2) . . ?
C2 C6 H6A 115(2) . . ?
C5 C6 H6B 115(3) . . ?
C2 C6 H6B 111(3) . . ?
H6A C6 H6B 99(3) . . ?
C3 C4 C5 105.7(3) . . ?
C3 C4 H4A 110(3) . . ?
C5 C4 H4A 113(2) . . ?
C3 C4 H4B 110(3) . . ?
C5 C4 H4B 111(3) . . ?
H4A C4 H4B 107(4) . . ?
C6 C5 C4 105.3(3) . . ?
C6 C5 H5A 118(3) . . ?
C4 C5 H5A 110(3) . . ?
C6 C5 H5B 109(3) . . ?
C4 C5 H5B 113(3) . . ?
H5A C5 H5B 101(4) . . ?

loop_
_geom_bond_atom_site_label_1
_geom_bond_atom_site_label_2
_geom_bond_distance
_geom_bond_site_symmetry_2
_geom_bond_publ_flag
Cu1 N1 1.964(3) 3_666 ?
Cu1 N1 1.964(3) . ?
Cu1 O1 1.996(2) . ?
Cu1 O1 1.996(2) 3_666 ?
O1 N5 1.303(3) . ?
O2 N5 1.248(4) . ?
O3 N5 1.221(4) . ?
N1 C1 1.325(4) . ?
N1 N2 1.367(4) . ?
N4 C1 1.305(5) . ?
N4 N3 1.360(4) . ?
N4 C2 1.471(5) . ?
N2 N3 1.284(4) . ?
C1 H1 0.83(3) . ?
C2 C3 1.513(6) . ?
C2 C6 1.523(5) . ?
C2 H2 0.88(4) . ?
C3 C4 1.523(6) . ?
C3 H3A 0.87(5) . ?
C3 H3B 0.85(6) . ?
C6 C5 1.515(6) . ?
C6 H6A 0.95(4) . ?
C6 H6B 0.91(5) . ?
C4 C5 1.538(6) . ?
C4 H4A 0.98(4) . ?
C4 H4B 0.95(5) . ?
C5 H5A 0.97(5) . ?
C5 H5B 0.91(5) . ?

loop_
_geom_contact_atom_site_label_1
_geom_contact_atom_site_label_2
_geom_contact_distance
_geom_contact_site_symmetry_1
_geom_contact_site_symmetry_2
_geom_contact_publ_flag
? ? ? ? ? ?

loop_
_geom_hbond_atom_site_label_D
_geom_hbond_atom_site_label_H
_geom_hbond_atom_site_label_A
_geom_hbond_distance_DH
_geom_hbond_distance_HA
_geom_hbond_distance_DA
_geom_hbond_angle_DHA
_geom_hbond_site_symmetry_A
C6 H6A N2 0.95(4) 2.58(4) 3.468(5) 156(3) 1_565

loop_
_geom_torsion_atom_site_label_1
_geom_torsion_atom_site_label_2
_geom_torsion_atom_site_label_3
_geom_torsion_atom_site_label_4
_geom_torsion
_geom_torsion_site_symmetry_1
_geom_torsion_site_symmetry_2
_geom_torsion_site_symmetry_3
_geom_torsion_site_symmetry_4
_geom_torsion_publ_flag
Cu1 O1 N5 O3 168.3(2) . . . . ?
Cu1 O1 N5 O2 -11.0(3) . . . . ?
C1 N1 N2 N3 0.4(4) . . . . ?
Cu1 N1 N2 N3 -171.1(2) . . . . ?
N1 N2 N3 N4 -0.3(4) . . . . ?
C1 N4 N3 N2 0.1(4) . . . . ?
C2 N4 N3 N2 -179.9(3) . . . . ?
N3 N4 C1 N1 0.2(4) . . . . ?
C2 N4 C1 N1 -179.9(3) . . . . ?
N2 N1 C1 N4 -0.3(4) . . . . ?
Cu1 N1 C1 N4 170.5(2) . . . . ?
C1 N4 C2 C3 117.7(4) . . . . ?
N3 N4 C2 C3 -62.3(4) . . . . ?
C1 N4 C2 C6 -122.9(4) . . . . ?
N3 N4 C2 C6 57.1(5) . . . . ?
N4 C2 C3 C4 156.1(3) . . . . ?
C6 C2 C3 C4 31.5(4) . . . . ?
N4 C2 C6 C5 -167.2(4) . . . . ?
C3 C2 C6 C5 -42.3(4) . . . . ?
C2 C3 C4 C5 -8.3(4) . . . . ?
C2 C6 C5 C4 36.9(5) . . . . ?
C3 C4 C5 C6 -18.1(5) . . . . ?
